data_4333203
loop_
_publ_author_name
'Sathiyendiran, Malaichamy'
'Liao, Rong-Tang'
'Thanasekaran, P.'
'Luo, Tzuoo-Tsair'
'Venkataramanan, N. S.'
'Lee, Gene-Hsiang'
'Peng, Shie-Ming'
'Lu, Kuang-Lieh'

_publ_section_title
;
 Gondola-Shaped Luminescent Tetrarhenium Metallacycles with
 Crown-Ether-like Multiple Recognition Sites
;
_journal_issue 25
_journal_name_full 'Inorganic Chemistry'
_journal_page_first 10052
_journal_page_last 10054
_journal_paper_doi 10.1021/ic061886w
_journal_volume 45
_journal_year 2006
_chemical_formula_sum 'C92 H72 N4 O30 Re4 S2'
_chemical_formula_weight 2522.46
_chemical_name_systematic
; 
 ? 
;
_space_group_IT_number 62
_symmetry_cell_setting orthorhombic
_symmetry_space_group_name_Hall '-P 2ac 2n'
_symmetry_space_group_name_H-M 'P n m a'
_atom_sites_solution_hydrogens geom
_atom_sites_solution_primary direct
_atom_sites_solution_secondary difmap
_audit_creation_method SHELXL-97
_cell_angle_alpha 90.00
_cell_angle_beta 90.00
_cell_angle_gamma 90.00
_cell_formula_units_Z 4
_cell_length_a 25.2555(8)
_cell_length_b 25.9977(8)
_cell_length_c 17.6170(5)
_cell_measurement_reflns_used all
_cell_measurement_temperature 150(1)
_cell_measurement_theta_max 25.00
_cell_measurement_theta_min 1.00
_cell_volume 11567.1(6)
_computing_cell_refinement DENZO-SMN
_computing_data_collection 'NONIUS COLLECT'
_computing_data_reduction DENZO-SMN
_computing_molecular_graphics SHELXTL
_computing_publication_material SHELXTL
_computing_structure_refinement 'SHELXL-97 (Sheldrick, 1997)'
_computing_structure_solution 'SHELXS-97 (Sheldrick, 1990)'
_diffrn_ambient_temperature 150(1)
_diffrn_measured_fraction_theta_full 0.999
_diffrn_measured_fraction_theta_max 0.999
_diffrn_measurement_device_type 'NONIUS KappaCCD'
_diffrn_measurement_method '\w scans'
_diffrn_radiation_monochromator graphite
_diffrn_radiation_source 'fine-focus sealed tube'
_diffrn_radiation_type MoK\a
_diffrn_radiation_wavelength 0.71073
_diffrn_reflns_av_R_equivalents 0.1043
_diffrn_reflns_av_sigmaI/netI 0.0660
_diffrn_reflns_limit_h_max 30
_diffrn_reflns_limit_h_min -25
_diffrn_reflns_limit_k_max 30
_diffrn_reflns_limit_k_min -30
_diffrn_reflns_limit_l_max 20
_diffrn_reflns_limit_l_min -20
_diffrn_reflns_number 87308
_diffrn_reflns_theta_full 25.00
_diffrn_reflns_theta_max 25.00
_diffrn_reflns_theta_min 1.40
_exptl_absorpt_coefficient_mu 4.275
_exptl_absorpt_correction_T_max 0.725
_exptl_absorpt_correction_T_min 0.462
_exptl_absorpt_correction_type multi-scan
_exptl_crystal_colour dark-brown
_exptl_crystal_density_diffrn 1.448
_exptl_crystal_density_method 'not measured'
_exptl_crystal_description block
_exptl_crystal_F_000 4896
_exptl_crystal_size_max 0.23
_exptl_crystal_size_mid 0.12
_exptl_crystal_size_min 0.08
_refine_diff_density_max 3.844
_refine_diff_density_min -1.050
_refine_diff_density_rms 0.329
_refine_ls_extinction_coef 0.00023(5)
_refine_ls_extinction_expression Fc^*^=kFc[1+0.001xFc^2^\l^3^/sin(2\q)]^-1/4^
_refine_ls_extinction_method SHELXL
_refine_ls_goodness_of_fit_ref 1.138
_refine_ls_hydrogen_treatment mixed
_refine_ls_matrix_type full
_refine_ls_number_parameters 579
_refine_ls_number_reflns 10406
_refine_ls_number_restraints 1
_refine_ls_restrained_S_all 1.138
_refine_ls_R_factor_all 0.1559
_refine_ls_R_factor_gt 0.0890
_refine_ls_shift/su_max 0.006
_refine_ls_shift/su_mean 0.000
_refine_ls_structure_factor_coef Fsqd
_refine_ls_weighting_details 'calc w=1/[\s^2^(Fo^2^)+(0.1415P)^2^+154.8128P] where P=(Fo^2^+2Fc^2^)/3'
_refine_ls_weighting_scheme calc
_refine_ls_wR_factor_gt 0.2426
_refine_ls_wR_factor_ref 0.3022
_reflns_number_gt 6073
_reflns_number_total 10406
_reflns_threshold_expression >2sigma(I)
_cod_data_source_file ic061886wsup2.cif
_cod_data_source_block ic10803
_cod_depositor_comments
;
The following automatic conversions were performed:

'_symmetry_cell_setting' value 'Orthorhombic' changed to
'orthorhombic' according to
/home/saulius/struct/CIF-dictionaries/cif_core.dic dictionary named
'cif_core.dic' version 2.4.2 from 2011-04-26.

Automatic conversion script
Id: cif_fix_values 1891 2012-01-12 08:04:46Z andrius 
;
_cod_original_sg_symbol_H-M Pnma
_cod_database_code 4333203

loop_
_symmetry_equiv_pos_as_xyz
'x, y, z'
'-x+1/2, -y, z+1/2'
'-x, y+1/2, -z'
'x+1/2, -y+1/2, -z+1/2'
'-x, -y, -z'
'x-1/2, y, -z-1/2'
'x, -y-1/2, z'
'-x-1/2, y-1/2, z-1/2'

loop_
_atom_site_label
_atom_site_type_symbol
_atom_site_fract_x
_atom_site_fract_y
_atom_site_fract_z
_atom_site_U_iso_or_equiv
_atom_site_adp_type
_atom_site_occupancy
_atom_site_symmetry_multiplicity
_atom_site_calc_flag
_atom_site_refinement_flags
_atom_site_disorder_assembly
_atom_site_disorder_group
Re1 Re -0.34010(3) 0.08764(3) -0.10252(4) 0.0529(3) Uani 1 1 d . . .
Re2 Re -0.56496(3) 0.08440(3) 0.26109(4) 0.0635(3) Uani 1 1 d D . .
S1 S -0.2654(3) 0.2500 0.0714(4) 0.0710(19) Uani 1 2 d S . .
S2 S -0.4544(3) 0.2500 0.3801(4) 0.0718(19) Uani 1 2 d S . .
O1 O -0.2819(6) 0.1709(6) -0.1937(8) 0.092(5) Uani 1 1 d . . .
O2 O -0.2473(5) 0.0185(6) -0.1484(7) 0.076(4) Uani 1 1 d . . .
O3 O -0.4014(5) 0.0624(6) -0.2472(7) 0.070(4) Uani 1 1 d . . .
O4 O -0.6597(5) 0.0584(6) 0.1600(8) 0.082(4) Uani 1 1 d . . .
O5 O -0.6009(7) 0.0056(6) 0.3787(8) 0.096(5) Uani 1 1 d . . .
O6 O -0.6369(6) 0.1586(6) 0.3461(9) 0.095(5) Uani 1 1 d . . .
O7 O -0.3812(4) 0.0318(4) -0.0385(6) 0.050(3) Uani 1 1 d . . .
O8 O -0.4025(4) 0.1337(4) -0.0628(6) 0.059(3) Uani 1 1 d . . .
O9 O -0.5365(5) 0.1351(4) 0.1777(7) 0.064(3) Uani 1 1 d . A .
O10 O -0.5152(5) 0.0323(5) 0.2034(7) 0.071(3) Uani 1 1 d . A .
O11 O -0.4659(12) 0.2093(9) -0.0419(15) 0.078(8) Uani 0.50 1 d P A 1
H11A H -0.4502 0.1988 -0.0811 0.117 Uiso 0.50 1 calc PR A 1
O11' O -0.5314(15) 0.2123(11) 0.0893(16) 0.096(10) Uani 0.50 1 d P A 2
H11B H -0.5289 0.2194 0.1357 0.145 Uiso 0.50 1 calc PR A 2
O12 O -0.2603(5) 0.1437(5) 0.1059(7) 0.073(4) Uani 1 1 d . . .
O13 O -0.4317(6) 0.1463(6) 0.3957(8) 0.086(4) Uani 1 1 d . . .
N1 N -0.3001(6) 0.1066(6) 0.0061(8) 0.058(4) Uani 1 1 d . . .
N2 N -0.4930(6) 0.1059(6) 0.3285(8) 0.060(4) Uani 1 1 d . . .
C1 C -0.3035(9) 0.1407(8) -0.1600(11) 0.073(5) Uani 1 1 d . . .
C2 C -0.2835(8) 0.0447(7) -0.1311(10) 0.058(5) Uani 1 1 d . . .
C3 C -0.3794(8) 0.0705(7) -0.1938(11) 0.061(5) Uani 1 1 d . . .
C4 C -0.6247(6) 0.0684(8) 0.1996(10) 0.068(5) Uiso 1 1 d D . .
C5 C -0.5863(9) 0.0350(8) 0.3375(11) 0.072(5) Uani 1 1 d . . .
C6 C -0.6103(9) 0.1321(8) 0.3147(11) 0.076(6) Uani 1 1 d . . .
C7 C -0.4168(7) 0.0360(7) 0.0134(9) 0.054(4) Uani 1 1 d . A .
C8 C -0.4407(6) 0.0810(6) 0.0365(9) 0.050(4) Uani 1 1 d . . .
C9 C -0.4349(6) 0.1267(7) -0.0061(9) 0.055(4) Uani 1 1 d . A .
C10 C -0.4670(7) 0.1705(7) 0.0116(9) 0.057(4) Uani 1 1 d . . .
H10A H -0.4656 0.2000 -0.0202 0.068 Uiso 0.50 1 calc PR A 2
C11 C -0.4990(7) 0.1707(8) 0.0724(10) 0.062(5) Uani 1 1 d . A .
H11C H -0.5184 0.2011 0.0838 0.074 Uiso 0.50 1 calc PR B 1
C12 C -0.5049(7) 0.1269(7) 0.1206(10) 0.058(4) Uani 1 1 d . . .
C13 C -0.4782(7) 0.0821(6) 0.1008(8) 0.049(4) Uani 1 1 d . A .
C14 C -0.4873(7) 0.0358(7) 0.1412(9) 0.055(4) Uani 1 1 d . . .
C15 C -0.4656(7) -0.0123(6) 0.1147(9) 0.050(4) Uani 1 1 d . A .
C16 C -0.4790(7) -0.0594(7) 0.1488(10) 0.058(4) Uani 1 1 d . . .
H16A H -0.5021 -0.0599 0.1914 0.070 Uiso 1 1 calc R A .
C17 C -0.4600(8) -0.1025(8) 0.1224(10) 0.067(5) Uani 1 1 d . A .
H17A H -0.4675 -0.1338 0.1482 0.080 Uiso 1 1 calc R . .
C18 C -0.4292(7) -0.1035(8) 0.0575(10) 0.063(5) Uani 1 1 d . . .
H18A H -0.4184 -0.1358 0.0375 0.076 Uiso 1 1 calc R A .
C19 C -0.4134(6) -0.0582(6) 0.0203(9) 0.052(4) Uani 1 1 d . A .
H19A H -0.3910 -0.0591 -0.0231 0.062 Uiso 1 1 calc R . .
C20 C -0.4321(6) -0.0119(7) 0.0502(9) 0.050(4) Uani 1 1 d . . .
C21 C -0.3293(7) 0.2234(7) -0.0334(10) 0.065(5) Uani 1 1 d . . .
H21A H -0.3503 0.2031 -0.0668 0.078 Uiso 1 1 calc R . .
C22 C -0.2963(7) 0.2035(7) 0.0193(10) 0.059(4) Uani 1 1 d . . .
C23 C -0.2882(7) 0.1496(7) 0.0387(11) 0.063(5) Uani 1 1 d . . .
C24 C -0.2791(7) 0.0663(8) 0.0534(9) 0.059(5) Uani 1 1 d . . .
C25 C -0.2549(8) 0.0918(7) 0.1142(9) 0.061(5) Uani 1 1 d . . .
C26 C -0.2316(9) 0.0657(9) 0.1737(12) 0.088(7) Uani 1 1 d . . .
H26A H -0.2177 0.0832 0.2165 0.105 Uiso 1 1 calc R . .
C27 C -0.2298(8) 0.0126(7) 0.1676(11) 0.070(5) Uani 1 1 d . . .
H27A H -0.2123 -0.0066 0.2059 0.084 Uiso 1 1 calc R . .
C28 C -0.2533(7) -0.0139(6) 0.1053(9) 0.056(4) Uani 1 1 d . . .
C29 C -0.2785(7) 0.0141(7) 0.0493(10) 0.055(4) Uani 1 1 d . . .
H29A H -0.2953 -0.0030 0.0081 0.067 Uiso 1 1 calc R . .
C30 C -0.2552(7) -0.0733(7) 0.1076(11) 0.059(5) Uani 1 1 d . . .
C31 C -0.2073(9) -0.0925(8) 0.1321(15) 0.091(8) Uani 1 1 d . . .
H31A H -0.2001 -0.0800 0.1835 0.136 Uiso 1 1 calc R . .
H31B H -0.1791 -0.0809 0.0978 0.136 Uiso 1 1 calc R . .
H31C H -0.2085 -0.1301 0.1323 0.136 Uiso 1 1 calc R . .
C32 C -0.2656(9) -0.0929(7) 0.0278(12) 0.077(6) Uani 1 1 d . . .
H32A H -0.2377 -0.0806 -0.0063 0.116 Uiso 1 1 calc R . .
H32B H -0.3000 -0.0801 0.0102 0.116 Uiso 1 1 calc R . .
H32C H -0.2659 -0.1306 0.0280 0.116 Uiso 1 1 calc R . .
C33 C -0.2974(10) -0.0905(8) 0.1632(13) 0.091(7) Uani 1 1 d . . .
H33A H -0.2890 -0.0773 0.2139 0.136 Uiso 1 1 calc R . .
H33B H -0.2987 -0.1282 0.1647 0.136 Uiso 1 1 calc R . .
H33C H -0.3319 -0.0771 0.1471 0.136 Uiso 1 1 calc R . .
C34 C -0.5267(8) 0.2225(7) 0.2871(10) 0.067(5) Uani 1 1 d . . .
H34A H -0.5502 0.2022 0.2576 0.081 Uiso 1 1 calc R . .
C35 C -0.4898(7) 0.2028(7) 0.3334(11) 0.066(5) Uani 1 1 d . . .
C36 C -0.4746(8) 0.1501(8) 0.3504(11) 0.068(5) Uani 1 1 d . . .
C37 C -0.4599(9) 0.0689(8) 0.3630(12) 0.075(6) Uani 1 1 d . . .
C38 C -0.4213(12) 0.0952(9) 0.4053(13) 0.092(7) Uani 1 1 d . . .
C39 C -0.3823(13) 0.0674(15) 0.4444(14) 0.130(11) Uani 1 1 d . . .
H39A H -0.3550 0.0846 0.4715 0.156 Uiso 1 1 calc R . .
C40 C -0.3842(13) 0.0177(11) 0.4427(14) 0.108(9) Uani 1 1 d . . .
H40A H -0.3572 -0.0006 0.4689 0.130 Uiso 1 1 calc R . .
C41 C -0.4242(14) -0.0119(10) 0.4041(14) 0.107(9) Uani 1 1 d . . .
C42 C -0.4599(11) 0.0149(9) 0.3628(12) 0.091(7) Uani 1 1 d . . .
H42A H -0.4853 -0.0031 0.3333 0.109 Uiso 1 1 calc R . .
C43 C -0.4256(15) -0.0697(11) 0.4036(14) 0.140(15) Uani 1 1 d . . .
C44 C -0.4644(17) -0.0863(14) 0.454(3) 0.181(16) Uiso 1 1 d . . .
H44A H -0.4994 -0.0778 0.4331 0.271 Uiso 1 1 calc R . .
H44B H -0.4596 -0.0691 0.5027 0.271 Uiso 1 1 calc R . .
H44C H -0.4615 -0.1236 0.4604 0.271 Uiso 1 1 calc R . .
C45 C -0.4044(14) -0.0919(11) 0.3402(19) 0.138(11) Uiso 1 1 d . . .
H45A H -0.4280 -0.0861 0.2969 0.207 Uiso 1 1 calc R . .
H45B H -0.4003 -0.1289 0.3486 0.207 Uiso 1 1 calc R . .
H45C H -0.3697 -0.0766 0.3297 0.207 Uiso 1 1 calc R . .
C46 C -0.3697(15) -0.0898(13) 0.457(2) 0.155(13) Uiso 1 1 d . . .
H46A H -0.3373 -0.0812 0.4287 0.232 Uiso 1 1 calc R . .
H46B H -0.3714 -0.1271 0.4646 0.232 Uiso 1 1 calc R . .
H46C H -0.3695 -0.0723 0.5058 0.232 Uiso 1 1 calc R . .
O14 O -0.3606(12) 0.0558(12) 0.2216(17) 0.200 Uiso 1 1 d . . .
H14 H -0.3486 0.0313 0.2315 0.300 Uiso 1 1 d . . .
H14' H -0.3431 0.0719 0.2562 0.300 Uiso 1 1 d . . .
O15 O -0.5641(17) -0.2500 0.256(2) 0.200 Uiso 1 2 d S . .
H15 H -0.5736 -0.2809 0.2216 0.300 Uiso 1 1 d . . .
O16 O -0.2866(17) -0.2500 -0.090(2) 0.200 Uiso 1 2 d S . .
H16 H -0.2356 -0.2500 -0.0940 0.300 Uiso 1 2 d S . .
H16' H -0.3006 -0.2500 -0.1183 0.300 Uiso 1 2 d S . .

loop_
_atom_site_aniso_label
_atom_site_aniso_U_11
_atom_site_aniso_U_22
_atom_site_aniso_U_33
_atom_site_aniso_U_23
_atom_site_aniso_U_13
_atom_site_aniso_U_12
Re1 0.0608(5) 0.0577(5) 0.0402(4) -0.0008(3) 0.0007(3) -0.0058(3)
Re2 0.0811(6) 0.0554(5) 0.0541(5) -0.0048(3) 0.0176(4) -0.0064(4)
S1 0.078(5) 0.065(4) 0.070(4) 0.000 -0.024(4) 0.000
S2 0.080(5) 0.068(5) 0.067(4) 0.000 -0.012(4) 0.000
O1 0.119(12) 0.082(10) 0.074(9) 0.017(8) 0.022(9) -0.040(9)
O2 0.071(9) 0.093(10) 0.064(8) -0.006(7) 0.014(7) 0.010(8)
O3 0.060(8) 0.111(11) 0.039(6) -0.008(7) -0.011(6) -0.014(7)
O4 0.080(9) 0.096(11) 0.069(9) -0.020(8) 0.019(7) -0.015(8)
O5 0.139(14) 0.088(11) 0.062(9) 0.006(8) 0.025(9) -0.043(10)
O6 0.090(11) 0.082(10) 0.112(12) -0.032(9) 0.043(10) -0.003(9)
O7 0.057(7) 0.054(7) 0.039(6) 0.002(5) 0.005(5) -0.013(5)
O8 0.057(7) 0.068(8) 0.051(7) 0.005(6) 0.004(6) 0.008(6)
O9 0.083(9) 0.048(7) 0.060(7) 0.002(6) 0.021(7) -0.001(6)
O10 0.088(9) 0.061(8) 0.064(8) -0.013(7) 0.018(7) -0.003(7)
O11 0.11(2) 0.056(15) 0.070(17) 0.014(14) 0.031(16) 0.007(15)
O11' 0.15(3) 0.061(18) 0.082(19) 0.007(16) 0.03(2) 0.035(19)
O12 0.091(10) 0.059(8) 0.069(8) -0.004(6) -0.039(7) 0.016(7)
O13 0.090(11) 0.084(11) 0.086(10) 0.014(8) -0.026(8) 0.017(8)
N1 0.061(9) 0.057(9) 0.057(9) 0.001(8) -0.007(7) -0.001(7)
N2 0.077(10) 0.051(9) 0.054(9) 0.003(7) 0.003(8) 0.003(8)
C1 0.096(16) 0.068(13) 0.054(11) -0.003(10) 0.004(11) -0.007(12)
C2 0.064(12) 0.070(12) 0.041(9) 0.012(9) -0.012(8) -0.009(10)
C3 0.068(12) 0.063(11) 0.052(11) 0.013(9) 0.000(9) -0.007(9)
C5 0.100(15) 0.062(13) 0.054(11) -0.012(10) 0.017(11) -0.013(11)
C6 0.089(15) 0.075(14) 0.065(12) -0.023(11) 0.033(11) -0.014(12)
C7 0.060(11) 0.056(11) 0.044(9) 0.005(8) -0.010(8) -0.013(9)
C8 0.051(10) 0.051(11) 0.049(10) -0.012(8) -0.004(8) -0.010(8)
C9 0.042(9) 0.072(12) 0.050(10) -0.011(9) -0.007(8) 0.000(9)
C10 0.057(11) 0.063(12) 0.051(10) 0.000(9) 0.006(8) 0.000(9)
C11 0.057(11) 0.077(13) 0.051(10) -0.011(10) -0.005(9) 0.003(10)
C12 0.060(11) 0.060(12) 0.053(10) 0.004(9) -0.003(9) -0.001(9)
C13 0.056(10) 0.057(11) 0.035(8) -0.005(8) 0.004(7) -0.009(8)
C14 0.057(11) 0.064(12) 0.046(10) -0.004(9) 0.002(8) -0.014(9)
C15 0.060(11) 0.046(10) 0.044(9) -0.004(8) -0.007(8) -0.005(8)
C16 0.064(11) 0.063(12) 0.047(10) 0.001(9) 0.004(8) -0.005(10)
C17 0.079(13) 0.074(13) 0.047(11) -0.009(10) -0.014(10) -0.006(11)
C18 0.060(11) 0.077(13) 0.053(10) -0.020(10) 0.006(9) -0.022(10)
C19 0.050(10) 0.056(11) 0.049(9) 0.005(9) -0.016(8) -0.001(8)
C20 0.044(9) 0.061(11) 0.047(9) -0.001(8) -0.006(7) 0.005(8)
C21 0.079(13) 0.057(10) 0.059(11) -0.003(9) -0.022(10) -0.013(9)
C22 0.071(11) 0.053(11) 0.052(10) 0.000(8) -0.019(9) -0.001(9)
C23 0.068(12) 0.057(12) 0.065(12) 0.000(10) -0.022(9) 0.004(9)
C24 0.054(10) 0.083(13) 0.041(9) 0.009(9) -0.009(8) -0.003(10)
C25 0.083(13) 0.054(11) 0.046(10) -0.004(8) -0.023(9) 0.011(10)
C26 0.100(17) 0.084(16) 0.079(15) -0.015(13) -0.036(13) 0.009(13)
C27 0.089(14) 0.061(13) 0.059(11) 0.007(10) -0.023(10) 0.014(10)
C28 0.076(12) 0.045(10) 0.048(10) 0.003(8) -0.002(9) 0.007(9)
C29 0.064(11) 0.048(11) 0.055(10) 0.002(8) -0.001(8) 0.011(9)
C30 0.048(11) 0.056(11) 0.074(13) 0.010(9) 0.004(9) 0.003(9)
C31 0.086(16) 0.062(13) 0.12(2) -0.018(13) 0.042(15) -0.021(12)
C32 0.092(15) 0.060(12) 0.080(14) -0.004(10) -0.006(12) 0.019(11)
C33 0.105(18) 0.087(16) 0.080(15) 0.018(12) -0.023(13) -0.011(13)
C34 0.082(14) 0.061(11) 0.059(11) -0.001(9) -0.004(10) -0.012(10)
C35 0.061(11) 0.067(13) 0.071(12) -0.003(10) 0.004(10) 0.002(10)
C36 0.076(13) 0.063(13) 0.065(12) -0.003(10) -0.008(10) 0.017(11)
C37 0.096(16) 0.066(13) 0.063(12) 0.022(11) 0.007(11) 0.015(12)
C38 0.12(2) 0.083(17) 0.075(15) -0.007(13) -0.017(14) 0.029(15)
C39 0.16(3) 0.16(3) 0.071(17) -0.004(19) -0.034(17) 0.04(2)
C40 0.19(3) 0.068(16) 0.072(16) -0.004(13) 0.004(17) 0.041(18)
C41 0.18(3) 0.072(17) 0.066(15) 0.016(13) 0.013(16) 0.037(19)
C42 0.14(2) 0.076(16) 0.059(13) 0.005(11) 0.029(13) 0.027(15)
C43 0.25(4) 0.10(2) 0.067(15) 0.034(14) 0.07(2) 0.10(2)

loop_
_atom_type_symbol
_atom_type_description
_atom_type_scat_dispersion_real
_atom_type_scat_dispersion_imag
_atom_type_scat_source
C C 0.0033 0.0016 'International Tables Vol C Tables 4.2.6.8 and 6.1.1.4'
H H 0.0000 0.0000 'International Tables Vol C Tables 4.2.6.8 and 6.1.1.4'
N N 0.0061 0.0033 'International Tables Vol C Tables 4.2.6.8 and 6.1.1.4'
O O 0.0106 0.0060 'International Tables Vol C Tables 4.2.6.8 and 6.1.1.4'
S S 0.1246 0.1234 'International Tables Vol C Tables 4.2.6.8 and 6.1.1.4'
Re Re -1.0185 7.2310 'International Tables Vol C Tables 4.2.6.8 and 6.1.1.4'

loop_
_geom_angle_atom_site_label_1
_geom_angle_atom_site_label_2
_geom_angle_atom_site_label_3
_geom_angle
_geom_angle_site_symmetry_3
C2 Re1 C3 91.8(8) .
C2 Re1 C1 85.5(8) .
C3 Re1 C1 88.5(8) .
C2 Re1 O8 176.0(6) .
C3 Re1 O8 91.3(6) .
C1 Re1 O8 97.2(7) .
C2 Re1 O7 96.2(6) .
C3 Re1 O7 91.9(6) .
C1 Re1 O7 178.3(7) .
O8 Re1 O7 81.1(4) .
C2 Re1 N1 91.0(6) .
C3 Re1 N1 176.2(6) .
C1 Re1 N1 94.3(7) .
O8 Re1 N1 85.8(5) .
O7 Re1 N1 85.2(5) .
C4 Re2 C6 87.1(9) .
C4 Re2 C5 91.7(9) .
C6 Re2 C5 85.4(8) .
C4 Re2 O9 90.6(7) .
C6 Re2 O9 98.2(7) .
C5 Re2 O9 175.8(7) .
C4 Re2 O10 93.3(7) .
C6 Re2 O10 179.5(8) .
C5 Re2 O10 94.3(7) .
O9 Re2 O10 82.1(5) .
C4 Re2 N2 176.9(7) .
C6 Re2 N2 93.5(7) .
C5 Re2 N2 91.3(7) .
O9 Re2 N2 86.4(5) .
O10 Re2 N2 86.1(5) .
C22 S1 C22 90.3(12) 7_565
C35 S2 C35 90.7(14) 7_565
C7 O7 Re1 131.7(11) .
C9 O8 Re1 130.2(11) .
C12 O9 Re2 130.4(11) .
C14 O10 Re2 132.9(12) .
C25 O12 C23 104.7(13) .
C36 O13 C38 107.4(18) .
C23 N1 C24 106.7(14) .
C23 N1 Re1 133.0(12) .
C24 N1 Re1 120.3(12) .
C36 N2 C37 105.2(17) .
C36 N2 Re2 131.9(13) .
C37 N2 Re2 122.6(14) .
O1 C1 Re1 179(2) .
O2 C2 Re1 178.7(17) .
O3 C3 Re1 177.4(17) .
O4 C4 Re2 177.5(18) .
O5 C5 Re2 176(2) .
O6 C6 Re2 178.5(19) .
O7 C7 C8 126.0(15) .
O7 C7 C20 115.4(15) .
C8 C7 C20 118.6(15) .
C7 C8 C9 120.7(15) .
C7 C8 C13 121.6(15) .
C9 C8 C13 117.4(15) .
O8 C9 C8 126.3(16) .
O8 C9 C10 114.2(16) .
C8 C9 C10 119.6(15) .
C11 C10 O11 123.7(19) .
C11 C10 C9 121.2(17) .
O11 C10 C9 114.8(17) .
C10 C11 O11' 122(2) .
C10 C11 C12 122.3(18) .
O11' C11 C12 115.5(19) .
O9 C12 C13 128.8(16) .
O9 C12 C11 113.2(16) .
C13 C12 C11 117.9(16) .
C12 C13 C14 120.5(15) .
C12 C13 C8 121.2(15) .
C14 C13 C8 118.3(15) .
O10 C14 C13 124.6(16) .
O10 C14 C15 114.6(15) .
C13 C14 C15 120.8(15) .
C16 C15 C20 119.4(15) .
C16 C15 C14 121.8(15) .
C20 C15 C14 118.7(15) .
C17 C16 C15 120.6(17) .
C16 C17 C18 121(2) .
C17 C18 C19 122.0(18) .
C20 C19 C18 116.7(16) .
C19 C20 C15 120.0(15) .
C19 C20 C7 118.6(15) .
C15 C20 C7 121.4(15) .
C22 C21 C21 112.5(10) 7_565
C21 C22 C23 128.1(16) .
C21 C22 S1 112.3(13) .
C23 C22 S1 119.4(12) .
N1 C23 O12 113.7(15) .
N1 C23 C22 134.0(16) .
O12 C23 C22 112.3(15) .
C29 C24 C25 120.5(16) .
C29 C24 N1 134.4(16) .
C25 C24 N1 105.1(16) .
O12 C25 C26 127.7(16) .
O12 C25 C24 109.9(15) .
C26 C25 C24 122.4(18) .
C25 C26 C27 116.5(19) .
C26 C27 C28 121.8(17) .
C29 C28 C27 119.2(15) .
C29 C28 C30 122.0(16) .
C27 C28 C30 118.5(15) .
C24 C29 C28 119.5(16) .
C31 C30 C33 108.0(18) .
C31 C30 C32 108.7(18) .
C33 C30 C32 112.2(17) .
C31 C30 C28 110.0(16) .
C33 C30 C28 109.4(16) .
C32 C30 C28 108.4(15) .
C35 C34 C34 112.5(12) 7_565
C34 C35 C36 132.0(18) .
C34 C35 S2 112.2(15) .
C36 C35 S2 115.8(15) .
N2 C36 O13 113.5(16) .
N2 C36 C35 132.8(18) .
O13 C36 C35 113.7(18) .
C38 C37 C42 119(2) .
C38 C37 N2 108.0(19) .
C42 C37 N2 133(2) .
O13 C38 C37 105.9(19) .
O13 C38 C39 134(3) .
C37 C38 C39 120(2) .
C40 C39 C38 119(3) .
C39 C40 C41 125(3) .
C42 C41 C40 116(2) .
C42 C41 C43 120(3) .
C40 C41 C43 124(3) .
C41 C42 C37 121(3) .
C45 C43 C44 132(4) .
C45 C43 C41 115(2) .
C44 C43 C41 109(2) .
C45 C43 C46 90(2) .
C44 C43 C46 98(2) .
C41 C43 C46 106(3) .

loop_
_geom_bond_atom_site_label_1
_geom_bond_atom_site_label_2
_geom_bond_distance
_geom_bond_site_symmetry_2
Re1 C2 1.88(2) .
Re1 C3 1.94(2) .
Re1 C1 1.94(2) .
Re1 O8 2.100(11) .
Re1 O7 2.111(10) .
Re1 N1 2.220(14) .
Re2 C4 1.904(9) .
Re2 C6 1.93(2) .
Re2 C5 1.94(2) .
Re2 O9 2.100(11) .
Re2 O10 2.108(12) .
Re2 N2 2.242(16) .
S1 C22 1.706(17) .
S1 C22 1.706(17) 7_565
S2 C35 1.73(2) .
S2 C35 1.73(2) 7_565
O1 C1 1.13(2) .
O2 C2 1.18(2) .
O3 C3 1.11(2) .
O4 C4 1.155(16) .
O5 C5 1.12(2) .
O6 C6 1.11(2) .
O7 C7 1.287(19) .
O8 C9 1.303(19) .
O9 C12 1.30(2) .
O10 C14 1.31(2) .
O11 C10 1.38(3) .
O11' C11 1.39(3) .
O12 C25 1.37(2) .
O12 C23 1.39(2) .
O13 C36 1.35(2) .
O13 C38 1.36(3) .
N1 C23 1.29(2) .
N1 C24 1.44(2) .
N2 C36 1.30(2) .
N2 C37 1.41(2) .
C7 C8 1.38(2) .
C7 C20 1.46(2) .
C8 C9 1.41(2) .
C8 C13 1.48(2) .
C9 C10 1.43(2) .
C10 C11 1.34(2) .
C11 C12 1.43(2) .
C12 C13 1.39(2) .
C13 C14 1.42(2) .
C14 C15 1.44(2) .
C15 C16 1.41(2) .
C15 C20 1.42(2) .
C16 C17 1.30(3) .
C17 C18 1.38(3) .
C18 C19 1.41(2) .
C19 C20 1.40(2) .
C21 C22 1.35(2) .
C21 C21 1.38(3) 7_565
C22 C23 1.46(2) .
C24 C29 1.36(2) .
C24 C25 1.40(2) .
C25 C26 1.38(3) .
C26 C27 1.38(3) .
C27 C28 1.43(2) .
C28 C29 1.38(2) .
C28 C30 1.55(2) .
C30 C31 1.38(3) .
C30 C33 1.52(3) .
C30 C32 1.52(3) .
C34 C35 1.34(3) .
C34 C34 1.43(4) 7_565
C35 C36 1.45(3) .
C37 C38 1.40(3) .
C37 C42 1.41(3) .
C38 C39 1.40(3) .
C39 C40 1.29(4) .
C40 C41 1.44(4) .
C41 C42 1.35(3) .
C41 C43 1.50(4) .
C43 C45 1.37(4) .
C43 C44 1.39(5) .
C43 C46 1.77(5) .
